data_2208385
loop_
_publ_author_name
'Bolte, Michael'

_publ_section_title
;
 Cyclopent-3-ene-1,1-dicarboxylic acid
;
_journal_coeditor_code LH6597
_journal_issue 3
_journal_name_full 'Acta Crystallographica Section E'
_journal_page_first o985
_journal_page_last o986
_journal_paper_doi 10.1107/S1600536806004375
_journal_volume 62
_journal_year 2006
_chemical_formula_iupac 'C7 H8 O4'
_chemical_formula_moiety 'C7 H8 O4'
_chemical_formula_sum 'C7 H8 O4'
_chemical_formula_weight 156.13
_chemical_name_systematic
;
Cyclopent-3-ene-1,1-dicarboxylic acid
;
_space_group_IT_number 15
_symmetry_cell_setting monoclinic
_symmetry_space_group_name_Hall '-C 2yc'
_symmetry_space_group_name_H-M 'C 1 2/c 1'
_atom_sites_solution_hydrogens geom
_atom_sites_solution_primary direct
_atom_sites_solution_secondary difmap
_audit_creation_method SHELXL-97
_cell_angle_alpha 90.00
_cell_angle_beta 98.35(3)
_cell_angle_gamma 90.00
_cell_formula_units_Z 8
_cell_length_a 20.543(8)
_cell_length_b 6.179(2)
_cell_length_c 12.394(5)
_cell_measurement_reflns_used 4322
_cell_measurement_temperature 173(2)
_cell_measurement_theta_max 24.3
_cell_measurement_theta_min 3.2
_cell_volume 1556.6(10)
_computing_cell_refinement SMART
_computing_data_collection 'SMART (Siemens, 1995)'
_computing_data_reduction 'SAINT (Siemens, 1995)'
_computing_molecular_graphics 'XP in SHELXTL-Plus (Sheldrick, 1991)'
_computing_publication_material SHELXL97
_computing_structure_refinement 'SHELXL97 (Sheldrick, 1997)'
_computing_structure_solution 'SHELXS97 (Sheldrick, 1990)'
_diffrn_ambient_temperature 173(2)
_diffrn_measured_fraction_theta_full 1.000
_diffrn_measured_fraction_theta_max 1.000
_diffrn_measurement_device_type 'Siemens CCD three-circle'
_diffrn_measurement_method \w
_diffrn_radiation_monochromator graphite
_diffrn_radiation_source 'fine-focus sealed tube'
_diffrn_radiation_type MoK\a
_diffrn_radiation_wavelength 0.71073
_diffrn_reflns_av_R_equivalents 0.0571
_diffrn_reflns_av_sigmaI/netI 0.0365
_diffrn_reflns_limit_h_max 25
_diffrn_reflns_limit_h_min -25
_diffrn_reflns_limit_k_max 7
_diffrn_reflns_limit_k_min -7
_diffrn_reflns_limit_l_max 15
_diffrn_reflns_limit_l_min -15
_diffrn_reflns_number 9705
_diffrn_reflns_theta_full 25.00
_diffrn_reflns_theta_max 26.37
_diffrn_reflns_theta_min 2.00
_diffrn_standards_decay_% 0
_diffrn_standards_interval_time 0
_diffrn_standards_number 0
_exptl_absorpt_coefficient_mu 0.111
_exptl_absorpt_correction_type none
_exptl_crystal_colour colourless
_exptl_crystal_density_diffrn 1.333
_exptl_crystal_density_method 'not measured'
_exptl_crystal_description plate
_exptl_crystal_F_000 656
_exptl_crystal_size_max 0.30
_exptl_crystal_size_mid 0.20
_exptl_crystal_size_min 0.20
_refine_diff_density_max 0.280
_refine_diff_density_min -0.206
_refine_ls_extinction_method none
_refine_ls_goodness_of_fit_ref 0.945
_refine_ls_hydrogen_treatment constr
_refine_ls_matrix_type full
_refine_ls_number_parameters 102
_refine_ls_number_reflns 1589
_refine_ls_number_restraints 0
_refine_ls_restrained_S_all 0.945
_refine_ls_R_factor_all 0.1120
_refine_ls_R_factor_gt 0.0637
_refine_ls_shift/su_max 0.000
_refine_ls_shift/su_mean 0.000
_refine_ls_structure_factor_coef Fsqd
_refine_ls_weighting_details 'calc w=1/[\s^2^(Fo^2^)+(0.1161P)^2^+1.782P] where P=(Fo^2^+2Fc^2^)/3'
_refine_ls_weighting_scheme calc
_refine_ls_wR_factor_gt 0.1767
_refine_ls_wR_factor_ref 0.2165
_reflns_number_gt 930
_reflns_number_total 1589
_reflns_threshold_expression I>2\s(I)
_cod_data_source_file lh6597.cif
_cod_data_source_block I
_cod_depositor_comments
;
The following automatic conversions were performed:
'_symmetry_cell_setting' value 'Monoclinic' changed to 'monoclinic'
according to '/home/saulius/struct/CIF-dictionaries/cif_core.dic'
dictionary named 'cif_core.dic' version 2.4.1 from 2010-06-29.

Automatic conversion script
Id: cif_fix_enum 1527 2010-12-29 10:47:43Z saulius 

The following automatic conversions were performed:

'_symmetry_cell_setting' value 'Monoclinic' changed to 'monoclinic'
according to /home/saulius/struct/CIF-dictionaries/cif_core.dic
dictionary named 'cif_core.dic' version 2.4.1 from 2010-06-29.

Automatic conversion script
Id: cif_fix_values 1715 2011-07-08 13:25:40Z adriana 
;
_cod_original_sg_symbol_H-M 'C 2/c'
_cod_database_code 2208385
_cod_database_fobs_code 2208385

loop_
_symmetry_equiv_pos_as_xyz
'x, y, z'
'-x, y, -z+1/2'
'x+1/2, y+1/2, z'
'-x+1/2, y+1/2, -z+1/2'
'-x, -y, -z'
'x, -y, z-1/2'
'-x+1/2, -y+1/2, -z'
'x+1/2, -y+1/2, z-1/2'

loop_
_atom_site_type_symbol
_atom_site_label
_atom_site_fract_x
_atom_site_fract_y
_atom_site_fract_z
_atom_site_U_iso_or_equiv
_atom_site_adp_type
_atom_site_calc_flag
_atom_site_refinement_flags
_atom_site_occupancy
C C1 0.12628(15) 0.7385(5) 0.6568(2) 0.0591(8) Uani d . 1
C C11 0.06946(14) 0.8590(5) 0.5910(2) 0.0570(8) Uani d . 1
O O11 0.04142(11) 1.0095(4) 0.62599(18) 0.0741(8) Uani d . 1
O O12 0.05307(13) 0.7789(5) 0.4943(2) 0.0963(10) Uani d . 1
H H12 0.0194 0.8427 0.4631 0.116 Uiso calc R 1
C C21 0.18259(14) 0.7386(5) 0.5905(3) 0.0581(8) Uani d . 1
O O21 0.21461(10) 0.5807(4) 0.57446(19) 0.0696(7) Uani d . 1
O O22 0.19310(13) 0.9335(4) 0.5541(3) 0.0937(10) Uani d . 1
H H22 0.2198 0.9259 0.5090 0.112 Uiso calc R 1
C C2 0.10443(19) 0.5048(6) 0.6804(3) 0.0784(11) Uani d . 1
H H2A 0.0592 0.4755 0.6438 0.094 Uiso calc R 1
H H2B 0.1347 0.3963 0.6563 0.094 Uiso calc R 1
C C3 0.1075(3) 0.5032(8) 0.7976(4) 0.128(2) Uani d . 1
H H3 0.0933 0.3841 0.8366 0.154 Uiso calc R 1
C C4 0.1319(3) 0.6819(9) 0.8455(3) 0.133(2) Uani d . 1
H H4 0.1379 0.7022 0.9222 0.159 Uiso calc R 1
C C5 0.1489(2) 0.8447(7) 0.7699(3) 0.0797(11) Uani d . 1
H H5A 0.1252 0.9819 0.7777 0.096 Uiso calc R 1
H H5B 0.1969 0.8733 0.7810 0.096 Uiso calc R 1

loop_
_atom_site_aniso_label
_atom_site_aniso_U_11
_atom_site_aniso_U_22
_atom_site_aniso_U_33
_atom_site_aniso_U_12
_atom_site_aniso_U_13
_atom_site_aniso_U_23
C1 0.0668(19) 0.0549(18) 0.0539(17) -0.0148(14) 0.0035(14) 0.0004(14)
C11 0.0554(17) 0.065(2) 0.0513(17) -0.0118(15) 0.0113(13) -0.0159(15)
O11 0.0766(15) 0.0810(16) 0.0618(14) 0.0060(13) 0.0009(11) -0.0268(12)
O12 0.0852(18) 0.129(2) 0.0682(16) 0.0382(16) -0.0113(13) -0.0461(16)
C21 0.0510(17) 0.0547(19) 0.0656(19) -0.0061(14) -0.0014(14) 0.0181(15)
O21 0.0635(13) 0.0587(14) 0.0873(17) 0.0023(11) 0.0130(11) 0.0247(11)
O22 0.0882(18) 0.0596(15) 0.143(3) 0.0114(12) 0.0504(17) 0.0399(15)
C2 0.088(2) 0.060(2) 0.093(3) -0.0176(18) 0.032(2) 0.0052(19)
C3 0.230(6) 0.074(3) 0.098(3) 0.016(4) 0.085(4) 0.030(3)
C4 0.262(7) 0.082(3) 0.059(3) 0.037(4) 0.038(3) 0.011(2)
C5 0.099(3) 0.072(2) 0.061(2) 0.002(2) -0.0122(19) -0.0034(18)

loop_
_atom_type_symbol
_atom_type_description
_atom_type_scat_dispersion_real
_atom_type_scat_dispersion_imag
_atom_type_scat_source
C C 0.0033 0.0016 'International Tables Vol C Tables 4.2.6.8 and 6.1.1.4'
H H 0.0000 0.0000 'International Tables Vol C Tables 4.2.6.8 and 6.1.1.4'
O O 0.0106 0.0060 'International Tables Vol C Tables 4.2.6.8 and 6.1.1.4'

loop_
_geom_angle_atom_site_label_1
_geom_angle_atom_site_label_2
_geom_angle_atom_site_label_3
_geom_angle
_geom_angle_publ_flag
C21 C1 C11 107.3(2) ?
C21 C1 C2 111.6(3) ?
C11 C1 C2 109.7(3) ?
C21 C1 C5 109.7(3) ?
C11 C1 C5 112.5(3) ?
C2 C1 C5 106.2(3) ?
O11 C11 O12 123.6(3) y
O11 C11 C1 123.6(3) y
O12 C11 C1 112.7(3) y
C11 O12 H12 109.5 ?
O21 C21 O22 124.2(3) y
O21 C21 C1 124.5(3) y
O22 C21 C1 111.3(3) y
C21 O22 H22 109.5 ?
C3 C2 C1 102.9(3) ?
C3 C2 H2A 111.2 ?
C1 C2 H2A 111.2 ?
C3 C2 H2B 111.2 ?
C1 C2 H2B 111.2 ?
H2A C2 H2B 109.1 ?
C4 C3 C2 113.9(4) ?
C4 C3 H3 123.0 ?
C2 C3 H3 123.0 ?
C3 C4 C5 113.7(4) ?
C3 C4 H4 123.2 ?
C5 C4 H4 123.2 ?
C4 C5 C1 102.8(3) ?
C4 C5 H5B 111.2 ?
C1 C5 H5B 111.2 ?
C4 C5 H5A 111.2 ?
C1 C5 H5A 111.2 ?
H5B C5 H5A 109.1 ?

loop_
_geom_bond_atom_site_label_1
_geom_bond_atom_site_label_2
_geom_bond_distance
_geom_bond_publ_flag
C1 C21 1.513(5) ?
C1 C11 1.518(5) ?
C1 C2 1.553(4) ?
C1 C5 1.557(5) ?
C11 O11 1.208(4) y
C11 O12 1.294(4) y
O12 H12 0.8400 ?
C21 O21 1.210(4) y
C21 O22 1.315(4) y
O22 H22 0.8400 ?
C2 C3 1.445(6) ?
C2 H2A 0.9900 ?
C2 H2B 0.9900 ?
C3 C4 1.317(8) ?
C3 H3 0.9500 ?
C4 C5 1.451(6) ?
C4 H4 0.9500 ?
C5 H5A 0.9900 ?
C5 H5B 0.9900 ?

loop_
_geom_hbond_atom_site_label_D
_geom_hbond_atom_site_label_H
_geom_hbond_atom_site_label_A
_geom_hbond_site_symmetry_A
_geom_hbond_distance_DH
_geom_hbond_distance_HA
_geom_hbond_distance_DA
_geom_hbond_angle_DHA
O12 H12 O11 5_576 0.84 1.79 2.619(3) 168
O22 H22 O21 7_566 0.84 1.81 2.650(4) 173

loop_
_geom_torsion_atom_site_label_1
_geom_torsion_atom_site_label_2
_geom_torsion_atom_site_label_3
_geom_torsion_atom_site_label_4
_geom_torsion
C21 C1 C11 O11 -126.5(3)
C2 C1 C11 O11 112.2(3)
C5 C1 C11 O11 -5.8(4)
C21 C1 C11 O12 55.4(3)
C2 C1 C11 O12 -65.9(4)
C5 C1 C11 O12 176.1(3)
C11 C1 C21 O21 -132.6(3)
C2 C1 C21 O21 -12.5(4)
C5 C1 C21 O21 104.9(4)
C11 C1 C21 O22 48.5(3)
C2 C1 C21 O22 168.6(3)
C5 C1 C21 O22 -74.0(3)
C21 C1 C2 C3 126.4(4)
C11 C1 C2 C3 -114.9(4)
C5 C1 C2 C3 6.9(4)
C1 C2 C3 C4 -5.4(6)
C2 C3 C4 C5 1.5(8)
C3 C4 C5 C1 3.2(6)
C21 C1 C5 C4 -126.9(4)
C11 C1 C5 C4 113.8(4)
C2 C1 C5 C4 -6.2(4)

loop_
_cod_related_entry_id
_cod_related_entry_database
_cod_related_entry_code
1 ChemSpider 241430
